data_1505692
loop_
_publ_author_name
'Liu, Yu'
'Guo, Dong-Sheng'
'Zhang, Heng-Yi'
'Ma, Yu-Hong'
'Yang, En-Cui'

_publ_section_title
;
 The structure and thermodynamics of calix[n]arene complexes with
 dipyridines and phenanthroline in aqueous solution studied by
 microcalorimetry and NMR spectroscopy.
;
_journal_issue 7
_journal_name_full 'The journal of physical chemistry. B'
_journal_page_first 3428
_journal_page_last 3434
_journal_paper_doi 10.1021/jp0545703
_journal_volume 110
_journal_year 2006
_chemical_formula_sum 'C64 H67 N6 O25.5 S4'
_chemical_formula_weight 1456.48
_chemical_name_systematic
; 
 ? 
;
_space_group_IT_number 14
_symmetry_cell_setting monoclinic
_symmetry_space_group_name_Hall '-P 2yn'
_symmetry_space_group_name_H-M 'P 1 21/n 1'
_atom_sites_solution_hydrogens geom
_atom_sites_solution_primary direct
_atom_sites_solution_secondary difmap
_audit_creation_method SHELXL-97
_cell_angle_alpha 90.00
_cell_angle_beta 105.981(5)
_cell_angle_gamma 90.00
_cell_formula_units_Z 4
_cell_length_a 14.257(4)
_cell_length_b 38.099(10)
_cell_length_c 16.146(4)
_cell_measurement_reflns_used 897
_cell_measurement_temperature 293(2)
_cell_measurement_theta_max 19.31
_cell_measurement_theta_min 3.16
_cell_volume 8431(4)
_computing_cell_refinement 'Bruker SMART'
_computing_data_collection 'Bruker SMART'
_computing_data_reduction 'Bruker SAINT'
_computing_molecular_graphics 'Bruker SHELXTL'
_computing_publication_material 'Bruker SHELXTL'
_computing_structure_refinement 'SHELXL-97 (Sheldrick, 1997)'
_computing_structure_solution 'SHELXS-97 (Sheldrick, 1990)'
_diffrn_ambient_temperature 293(2)
_diffrn_measured_fraction_theta_full 0.989
_diffrn_measured_fraction_theta_max 0.989
_diffrn_measurement_device_type 'CCD area detector'
_diffrn_measurement_method 'phi and omega scans'
_diffrn_radiation_monochromator graphite
_diffrn_radiation_source 'fine-focus sealed tube'
_diffrn_radiation_type MoK\a
_diffrn_radiation_wavelength 0.71073
_diffrn_reflns_av_R_equivalents 0.0918
_diffrn_reflns_av_sigmaI/netI 0.1232
_diffrn_reflns_limit_h_max 16
_diffrn_reflns_limit_h_min -16
_diffrn_reflns_limit_k_max 43
_diffrn_reflns_limit_k_min -45
_diffrn_reflns_limit_l_max 16
_diffrn_reflns_limit_l_min -19
_diffrn_reflns_number 42792
_diffrn_reflns_theta_full 25.01
_diffrn_reflns_theta_max 25.01
_diffrn_reflns_theta_min 1.69
_exptl_absorpt_coefficient_mu 0.183
_exptl_absorpt_correction_T_max 1.000000
_exptl_absorpt_correction_T_min 0.809610
_exptl_absorpt_correction_type multi-scan
_exptl_absorpt_process_details SADABS
_exptl_crystal_colour colorless
_exptl_crystal_density_diffrn 1.147
_exptl_crystal_density_meas ?
_exptl_crystal_density_method 'not measured'
_exptl_crystal_description block
_exptl_crystal_F_000 3044
_exptl_crystal_size_max 0.38
_exptl_crystal_size_mid 0.34
_exptl_crystal_size_min 0.32
_refine_diff_density_max 0.806
_refine_diff_density_min -0.627
_refine_diff_density_rms 0.129
_refine_ls_extinction_method none
_refine_ls_goodness_of_fit_ref 1.236
_refine_ls_hydrogen_treatment mixed
_refine_ls_matrix_type full
_refine_ls_number_parameters 1094
_refine_ls_number_reflns 14700
_refine_ls_number_restraints 289
_refine_ls_restrained_S_all 1.267
_refine_ls_R_factor_all 0.2965
_refine_ls_R_factor_gt 0.1654
_refine_ls_shift/su_max 0.006
_refine_ls_shift/su_mean 0.000
_refine_ls_structure_factor_coef Fsqd
_refine_ls_weighting_details 'calc w=1/[\s^2^(Fo^2^)+(0.2000P)^2^+0.0000P] where P=(Fo^2^+2Fc^2^)/3'
_refine_ls_weighting_scheme calc
_refine_ls_wR_factor_gt 0.3793
_refine_ls_wR_factor_ref 0.4583
_reflns_number_gt 5442
_reflns_number_total 14700
_reflns_threshold_expression >2sigma(I)
_cod_data_source_file jp0545703si20051110_055347.cif
_cod_data_source_block 031216c
_cod_depositor_comments
;
The following automatic conversions were performed:

'_symmetry_cell_setting' value 'Monoclinic' changed to 'monoclinic'
according to /home/saulius/struct/CIF-dictionaries/cif_core.dic
dictionary named 'cif_core.dic' version 2.4.1 from
2010-06-29.

'_exptl_absorpt_correction_type' value 'MULTI-SCAN'
changed to 'multi-scan' according to
/home/saulius/struct/CIF-dictionaries/cif_core.dic dictionary named
'cif_core.dic' version 2.4.1 from 2010-06-29.

Automatic conversion script
Id: cif_fix_values 1715 2011-07-08 13:25:40Z adriana 

The following automatic conversions were performed:

'_exptl_crystal_density_meas' value 'NONE' was changed to '?' - the
value is perceived as not measured.

Automatic conversion script
Id: cif_fix_values 3008 2015-01-20 13:52:24Z robertas 
;
_cod_original_sg_symbol_H-M P2(1)/n
_cod_original_formula_sum 'C64 H67 N6 O25.50 S4'
_cod_database_code 1505692

loop_
_symmetry_equiv_pos_as_xyz
'x, y, z'
'-x+1/2, y+1/2, -z+1/2'
'-x, -y, -z'
'x-1/2, -y-1/2, z-1/2'

loop_
_atom_site_label
_atom_site_type_symbol
_atom_site_fract_x
_atom_site_fract_y
_atom_site_fract_z
_atom_site_U_iso_or_equiv
_atom_site_adp_type
_atom_site_occupancy
_atom_site_symmetry_multiplicity
_atom_site_calc_flag
_atom_site_refinement_flags
_atom_site_disorder_assembly
_atom_site_disorder_group
S1 S 0.3955(3) 0.60978(8) 0.6988(2) 0.0912(10) Uani 1 1 d . . .
S2 S 0.1062(3) 0.65314(11) 0.2405(2) 0.1068(11) Uani 1 1 d . . .
S3 S 0.6194(2) 0.62202(8) 0.26888(19) 0.0835(9) Uani 1 1 d . . .
S4 S 0.8887(3) 0.63522(13) 0.7215(4) 0.171(2) Uani 1 1 d DU . .
O1 O 0.4463(5) 0.75847(15) 0.6155(4) 0.0721(18) Uani 1 1 d . A .
H1 H 0.4139 0.7626 0.5661 0.108 Uiso 1 1 calc R . .
O2 O 0.4834(11) 0.5969(4) 0.7530(13) 0.114(5) Uani 0.60 1 d P A 1
O3 O 0.3216(15) 0.6101(4) 0.7501(13) 0.112(5) Uani 0.60 1 d P A 1
O4 O 0.358(2) 0.5915(7) 0.619(2) 0.145(12) Uani 0.60 1 d P A 1
O2' O 0.417(3) 0.6117(8) 0.789(2) 0.156(10) Uani 0.40 1 d PU A 2
O3' O 0.309(3) 0.5988(12) 0.653(4) 0.19(3) Uani 0.40 1 d P A 2
O4' O 0.476(2) 0.5936(7) 0.681(2) 0.142(10) Uani 0.40 1 d PU A 2
O5 O 0.3976(5) 0.75225(17) 0.4384(4) 0.0750(18) Uani 1 1 d . A .
H5 H 0.4512 0.7469 0.4325 0.113 Uiso 1 1 calc R . .
O6 O 0.1562(9) 0.6254(3) 0.2184(9) 0.176(4) Uani 1 1 d U . .
O7 O 0.0400(7) 0.6443(3) 0.2875(7) 0.145(4) Uani 1 1 d . . .
O8 O 0.0500(9) 0.6751(4) 0.1695(8) 0.194(5) Uani 1 1 d U . .
O9 O 0.5766(5) 0.76428(15) 0.3994(4) 0.0754(18) Uani 1 1 d . A .
H9 H 0.5331 0.7649 0.4237 0.113 Uiso 1 1 calc R . .
O10 O 0.5354(7) 0.6029(2) 0.2652(7) 0.132(3) Uani 1 1 d . . .
O11 O 0.6393(9) 0.6270(2) 0.1916(6) 0.159(4) Uani 1 1 d . . .
O12 O 0.7008(9) 0.6052(3) 0.3313(7) 0.169(5) Uani 1 1 d . . .
O13 O 0.6273(5) 0.75180(16) 0.5767(4) 0.0672(16) Uani 1 1 d . A .
H13 H 0.5860 0.7450 0.5336 0.101 Uiso 1 1 calc R . .
O14 O 0.9611(12) 0.6518(5) 0.7924(10) 0.178 Uiso 0.50 1 d PD B 3
O15 O 0.9352(14) 0.6242(5) 0.6577(10) 0.181 Uiso 0.50 1 d PD B 3
O16 O 0.8407(13) 0.6080(4) 0.7539(14) 0.172 Uiso 0.50 1 d PD B 3
O14' O 0.9796(9) 0.6396(5) 0.7059(14) 0.173 Uiso 0.50 1 d PD B 4
O15' O 0.8357(14) 0.6048(4) 0.6765(14) 0.189 Uiso 0.50 1 d PD B 4
O16' O 0.8948(17) 0.6310(6) 0.8107(7) 0.214 Uiso 0.50 1 d PD B 4
C1 C 0.5127(6) 0.7062(2) 0.6911(5) 0.052(2) Uani 1 1 d . A .
C2 C 0.4969(7) 0.6717(2) 0.7104(5) 0.060(2) Uani 1 1 d . . .
H2 H 0.5462 0.6599 0.7504 0.072 Uiso 1 1 calc R A .
C3 C 0.4108(7) 0.6539(2) 0.6728(5) 0.057(2) Uani 1 1 d . A .
C4 C 0.3379(6) 0.6720(2) 0.6155(6) 0.058(2) Uani 1 1 d . . .
H4 H 0.2794 0.6605 0.5910 0.070 Uiso 1 1 calc R A .
C5 C 0.3469(6) 0.7063(2) 0.5925(5) 0.053(2) Uani 1 1 d . A .
C6 C 0.4364(6) 0.7232(2) 0.6343(5) 0.051(2) Uani 1 1 d . . .
C7 C 0.2661(6) 0.7242(2) 0.5247(5) 0.061(2) Uani 1 1 d . . .
H7A H 0.2039 0.7180 0.5342 0.074 Uiso 1 1 calc R A .
H7B H 0.2739 0.7494 0.5314 0.074 Uiso 1 1 calc R . .
C8 C 0.2641(5) 0.7147(2) 0.4346(5) 0.049(2) Uani 1 1 d . A .
C9 C 0.1968(6) 0.6912(2) 0.3882(6) 0.061(2) Uani 1 1 d . . .
H9A H 0.1520 0.6810 0.4134 0.073 Uiso 1 1 calc R A .
C10 C 0.1947(6) 0.6821(3) 0.3023(6) 0.068(3) Uani 1 1 d . A .
C11 C 0.2619(7) 0.6968(3) 0.2653(6) 0.066(3) Uani 1 1 d . . .
H11 H 0.2597 0.6910 0.2089 0.079 Uiso 1 1 calc R A .
C12 C 0.3329(6) 0.7200(2) 0.3106(5) 0.057(2) Uani 1 1 d . A .
C13 C 0.3297(6) 0.7289(2) 0.3953(5) 0.054(2) Uani 1 1 d . . .
C14 C 0.4087(6) 0.7340(2) 0.2716(5) 0.057(2) Uani 1 1 d . . .
H14A H 0.4168 0.7590 0.2831 0.068 Uiso 1 1 calc R A .
H14B H 0.3875 0.7308 0.2096 0.068 Uiso 1 1 calc R . .
C15 C 0.5059(6) 0.7155(2) 0.3083(5) 0.054(2) Uani 1 1 d . A .
C16 C 0.5181(7) 0.6818(2) 0.2785(5) 0.056(2) Uani 1 1 d . . .
H16 H 0.4676 0.6712 0.2368 0.068 Uiso 1 1 calc R A .
C17 C 0.6050(7) 0.6642(2) 0.3108(6) 0.063(2) Uani 1 1 d . A .
C18 C 0.6800(7) 0.6786(2) 0.3729(6) 0.065(2) Uani 1 1 d . . .
H18 H 0.7380 0.6662 0.3931 0.078 Uiso 1 1 calc R A .
C19 C 0.6709(6) 0.7122(2) 0.4071(5) 0.055(2) Uani 1 1 d . A .
C20 C 0.5837(6) 0.7307(2) 0.3695(5) 0.054(2) Uani 1 1 d . . .
C21 C 0.7542(6) 0.7268(3) 0.4775(5) 0.062(2) Uani 1 1 d . . .
H21A H 0.7491 0.7522 0.4781 0.074 Uiso 1 1 calc R A .
H21B H 0.8154 0.7208 0.4657 0.074 Uiso 1 1 calc R . .
C22 C 0.7541(6) 0.7125(2) 0.5646(5) 0.056(2) Uani 1 1 d . A .
C23 C 0.8149(7) 0.6851(3) 0.6017(7) 0.081(3) Uani 1 1 d . . .
H23 H 0.8583 0.6762 0.5732 0.097 Uiso 1 1 calc R A .
C24 C 0.8133(6) 0.6702(2) 0.6804(7) 0.086(3) Uani 1 1 d D A .
C25 C 0.7502(7) 0.6840(3) 0.7222(7) 0.086(3) Uani 1 1 d . . .
H25 H 0.7503 0.6747 0.7755 0.103 Uiso 1 1 calc R A .
C26 C 0.6868(6) 0.7110(2) 0.6895(5) 0.055(2) Uani 1 1 d . A .
C27 C 0.6882(6) 0.7251(2) 0.6103(5) 0.051(2) Uani 1 1 d . . .
C28 C 0.6105(7) 0.7230(3) 0.7322(5) 0.066(2) Uani 1 1 d . . .
H28A H 0.6041 0.7483 0.7275 0.079 Uiso 1 1 calc R A .
H28B H 0.6313 0.7170 0.7929 0.079 Uiso 1 1 calc R . .
N3 N 0.6821(7) 0.7256(2) 0.1769(5) 0.080(2) Uani 1 1 d . . .
N4 N 0.8665(7) 0.7284(3) 0.2879(6) 0.096(3) Uani 1 1 d . . .
H4A H 0.8420 0.7104 0.2578 0.115 Uiso 1 1 calc R . .
N5 N 0.9483(10) 0.5375(4) 0.1159(10) 0.064(4) Uani 0.50 1 d PU . .
N6 N 0.9300(10) 0.4695(4) 0.1373(10) 0.066(4) Uani 0.50 1 d PU . .
H6A H 0.9583 0.4834 0.1787 0.079 Uiso 0.50 1 calc PR . .
C53 C 0.9602(15) 0.5730(6) 0.1108(13) 0.088(6) Uani 0.50 1 d PDU . .
H53 H 0.9844 0.5865 0.1600 0.106 Uiso 0.50 1 calc PR . .
C54 C 0.9351(16) 0.5878(6) 0.0305(12) 0.099(7) Uani 0.50 1 d PDU . .
H54 H 0.9489 0.6114 0.0243 0.119 Uiso 0.50 1 calc PR . .
C55 C 0.8897(13) 0.5685(4) -0.0410(12) 0.080(6) Uani 0.50 1 d PDU . .
H55 H 0.8700 0.5797 -0.0942 0.096 Uiso 0.50 1 calc PR . .
C56 C 0.8720(12) 0.5328(4) -0.0370(13) 0.069(5) Uani 0.50 1 d PDU . .
C57 C 0.8289(14) 0.5073(6) -0.1043(14) 0.078(6) Uani 0.50 1 d PU . .
H57 H 0.8085 0.5153 -0.1609 0.094 Uiso 0.50 1 calc PR . .
C58 C 0.8171(14) 0.4742(6) -0.0899(13) 0.074(5) Uani 0.50 1 d PU . .
H58 H 0.7841 0.4601 -0.1357 0.088 Uiso 0.50 1 calc PR . .
C59 C 0.8496(12) 0.4599(5) -0.0139(12) 0.058(4) Uani 0.50 1 d PU . .
C60 C 0.8438(16) 0.4222(6) 0.0140(15) 0.087(6) Uani 0.50 1 d PU . .
H60 H 0.8159 0.4060 -0.0288 0.104 Uiso 0.50 1 calc PR . .
C61 C 0.8709(17) 0.4118(7) 0.0838(17) 0.098(7) Uani 0.50 1 d PU . .
H61 H 0.8606 0.3884 0.0948 0.117 Uiso 0.50 1 calc PR . .
C62 C 0.9187(18) 0.4335(7) 0.1519(17) 0.104(7) Uani 0.50 1 d PU . .
H62 H 0.9430 0.4242 0.2069 0.124 Uiso 0.50 1 calc PR . .
C63 C 0.8973(10) 0.4807(4) 0.0614(11) 0.049(4) Uani 0.50 1 d PU . .
C64 C 0.9075(9) 0.5183(4) 0.0464(10) 0.039(3) Uani 0.50 1 d PU . .
N7 N 0.4067(6) 0.5405(2) 1.0270(6) 0.075(2) Uani 1 1 d . . .
N8 N 0.3163(7) 0.5274(2) 0.8558(7) 0.096(3) Uani 1 1 d . . .
H8A H 0.3349 0.5482 0.8741 0.116 Uiso 1 1 calc R . .
C41 C 0.5907(9) 0.7250(3) 0.1244(7) 0.083(3) Uani 1 1 d . . .
H41 H 0.5676 0.7049 0.0930 0.100 Uiso 1 1 calc R . .
C42 C 0.5319(8) 0.7534(4) 0.1165(7) 0.087(3) Uani 1 1 d . . .
H42 H 0.4700 0.7525 0.0780 0.105 Uiso 1 1 calc R . .
C43 C 0.5610(8) 0.7832(3) 0.1635(7) 0.085(3) Uani 1 1 d . . .
H43 H 0.5189 0.8023 0.1580 0.102 Uiso 1 1 calc R . .
C44 C 0.6518(7) 0.7846(3) 0.2182(6) 0.060(2) Uani 1 1 d . . .
C45 C 0.6904(13) 0.8152(3) 0.2699(10) 0.121(5) Uani 1 1 d . . .
H45 H 0.6531 0.8354 0.2674 0.145 Uiso 1 1 calc R . .
C46 C 0.7884(14) 0.8133(5) 0.3252(9) 0.132(6) Uani 1 1 d . . .
H46 H 0.8134 0.8322 0.3606 0.158 Uiso 1 1 calc R . .
C47 C 0.8421(8) 0.7863(4) 0.3273(7) 0.073(3) Uani 1 1 d . . .
C48 C 0.9385(12) 0.7838(5) 0.3835(7) 0.129(6) Uani 1 1 d . . .
H48 H 0.9655 0.8023 0.4199 0.155 Uiso 1 1 calc R . .
C49 C 0.9914(12) 0.7530(7) 0.3825(11) 0.136(7) Uani 1 1 d . . .
H49 H 1.0553 0.7516 0.4171 0.163 Uiso 1 1 calc R . .
C50 C 0.9537(12) 0.7265(6) 0.3346(10) 0.123(6) Uani 1 1 d . . .
H50 H 0.9902 0.7062 0.3345 0.147 Uiso 1 1 calc R . .
C51 C 0.8095(7) 0.7571(3) 0.2824(6) 0.061(2) Uani 1 1 d . . .
C52 C 0.7116(7) 0.7555(3) 0.2239(6) 0.068(3) Uani 1 1 d . . .
C65 C 0.4510(9) 0.5471(3) 1.1085(8) 0.090(3) Uani 1 1 d . . .
H65 H 0.4682 0.5701 1.1253 0.108 Uiso 1 1 calc R . .
C66 C 0.4722(9) 0.5214(4) 1.1684(8) 0.094(3) Uani 1 1 d . . .
H66 H 0.5033 0.5268 1.2256 0.113 Uiso 1 1 calc R . .
C67 C 0.4482(10) 0.4881(4) 1.1450(9) 0.102(4) Uani 1 1 d . . .
H67 H 0.4639 0.4705 1.1866 0.122 Uiso 1 1 calc R . .
C68 C 0.4001(8) 0.4789(3) 1.0595(7) 0.074(3) Uani 1 1 d . . .
C69 C 0.3681(11) 0.4447(3) 1.0258(11) 0.113(5) Uani 1 1 d . . .
H69 H 0.3792 0.4257 1.0635 0.136 Uiso 1 1 calc R . .
C70 C 0.3218(9) 0.4389(3) 0.9403(10) 0.094(4) Uani 1 1 d . . .
H70 H 0.3024 0.4163 0.9210 0.113 Uiso 1 1 calc R . .
C71 C 0.3041(8) 0.4669(3) 0.8829(8) 0.080(3) Uani 1 1 d . . .
C72 C 0.2590(10) 0.4620(4) 0.7942(11) 0.116(4) Uani 1 1 d . . .
H72 H 0.2403 0.4396 0.7732 0.140 Uiso 1 1 calc R . .
C73 C 0.2425(12) 0.4898(5) 0.7390(10) 0.132(5) Uani 1 1 d . . .
H73 H 0.2119 0.4868 0.6807 0.158 Uiso 1 1 calc R . .
C74 C 0.2718(11) 0.5217(4) 0.7713(9) 0.114(4) Uani 1 1 d . . .
H74 H 0.2610 0.5408 0.7338 0.137 Uiso 1 1 calc R . .
C75 C 0.3309(8) 0.5001(2) 0.9110(7) 0.071(3) Uani 1 1 d . . .
C76 C 0.3768(7) 0.5066(3) 0.9975(7) 0.066(3) Uani 1 1 d . . .
O21 O 0.3901(8) 0.6016(2) 0.9366(7) 0.144(3) Uani 1 1 d . . .
O22 O 0.3336(8) 0.6118(3) 0.1779(6) 0.153(4) Uani 1 1 d . . .
O23 O 0.6765(9) 0.6007(4) 0.8076(8) 0.186(5) Uani 1 1 d U . .
O24 O 0.5422(9) 0.6441(3) 0.0246(7) 0.165(4) Uani 1 1 d . . .
O25 O 0.8321(10) 0.6629(4) 0.1997(9) 0.207(5) Uani 1 1 d U . .
O26 O 0.6510(12) 0.8293(4) 0.5188(10) 0.222(6) Uani 1 1 d U . .
O27 O 0.6635(13) 0.6543(6) 0.9235(10) 0.141(7) Uani 0.50 1 d P . .
O28 O 0.0031(17) 0.6596(6) 0.4837(13) 0.163(9) Uani 0.50 1 d P . .
O29 O 0.8392(17) 0.6814(5) 0.0245(13) 0.155(8) Uani 0.50 1 d P . .
O30 O 0.8488(12) 0.8260(8) 0.5616(11) 0.169(10) Uani 0.50 1 d P . .
O31 O 0.031(3) 0.5080(14) 0.290(2) 0.21(3) Uani 0.25 1 d P . .
O32 O 0.114(2) 0.6140(14) 0.633(3) 0.19(2) Uani 0.25 1 d P . .
N1 N 0.5842(13) 0.5289(5) 0.4398(13) 0.117(7) Uani 0.50 1 d PDU C 3
N2 N 0.5891(7) 0.5974(4) 0.4942(7) 0.089(5) Uani 0.50 1 d PDU C 3
H2A H 0.6432 0.5859 0.5072 0.107 Uiso 0.50 1 calc PR C 3
C29 C 0.5916(10) 0.6317(4) 0.5216(9) 0.070(5) Uani 0.50 1 d PDU C 3
H29 H 0.6473 0.6426 0.5557 0.085 Uiso 0.50 1 calc PR C 3
C30 C 0.5036(11) 0.6480(5) 0.4932(9) 0.065(5) Uani 0.50 1 d PDU C 3
H30 H 0.5019 0.6714 0.5088 0.078 Uiso 0.50 1 calc PR C 3
C31 C 0.4185(13) 0.6344(4) 0.4454(10) 0.070(5) Uani 0.50 1 d PDU C 3
H31 H 0.3615 0.6474 0.4272 0.084 Uiso 0.50 1 calc PR C 3
C32 C 0.4238(11) 0.5999(4) 0.4264(9) 0.058(4) Uani 0.50 1 d PDU C 3
C33 C 0.3301(14) 0.5902(7) 0.3834(15) 0.119(9) Uani 0.50 1 d PDU C 3
H33 H 0.2768 0.6052 0.3733 0.143 Uiso 0.50 1 calc PR C 3
C34 C 0.3240(15) 0.5556(7) 0.357(2) 0.169(13) Uani 0.50 1 d PDU C 3
H34 H 0.2642 0.5468 0.3251 0.203 Uiso 0.50 1 calc PR C 3
C35 C 0.4044(15) 0.5337(4) 0.3766(12) 0.081(6) Uani 0.50 1 d PDU C 3
C36 C 0.404(2) 0.4980(5) 0.359(2) 0.183(15) Uani 0.50 1 d PDU C 3
H36 H 0.3454 0.4864 0.3370 0.220 Uiso 0.50 1 calc PR C 3
C37 C 0.4904(17) 0.4794(5) 0.3747(13) 0.097(7) Uani 0.50 1 d PDU C 3
H37 H 0.4877 0.4560 0.3578 0.116 Uiso 0.50 1 calc PR C 3
C38 C 0.5800(15) 0.4938(6) 0.4139(15) 0.110(8) Uani 0.50 1 d PDU C 3
H38 H 0.6366 0.4805 0.4229 0.132 Uiso 0.50 1 calc PR C 3
C39 C 0.4956(13) 0.5460(4) 0.4160(12) 0.085(6) Uani 0.50 1 d PDU C 3
C40 C 0.5059(10) 0.5799(3) 0.4473(9) 0.045(4) Uani 0.50 1 d PDU C 3
O33 O 0.519(2) 0.5190(7) 0.4088(15) 0.064(6) Uani 0.25 1 d PU D 4
O35 O 0.649(3) 0.5439(10) 0.480(2) 0.117(11) Uani 0.25 1 d PU E 6
O36 O 0.560(4) 0.5748(13) 0.463(3) 0.139(15) Uani 0.25 1 d PU F 7

loop_
_atom_site_aniso_label
_atom_site_aniso_U_11
_atom_site_aniso_U_22
_atom_site_aniso_U_33
_atom_site_aniso_U_23
_atom_site_aniso_U_13
_atom_site_aniso_U_12
S1 0.109(3) 0.0656(18) 0.101(2) 0.0137(17) 0.031(2) -0.0106(18)
S2 0.087(2) 0.118(3) 0.111(3) -0.019(2) 0.020(2) -0.030(2)
S3 0.098(2) 0.0740(18) 0.0823(19) -0.0244(15) 0.0310(17) 0.0096(17)
S4 0.132(3) 0.163(4) 0.248(5) 0.110(4) 0.103(3) 0.064(3)
O1 0.098(5) 0.049(4) 0.076(4) -0.001(3) 0.035(4) 0.006(3)
O2 0.088(11) 0.089(10) 0.141(14) 0.047(10) -0.012(11) -0.005(8)
O3 0.139(15) 0.088(10) 0.136(13) 0.045(9) 0.086(12) -0.011(9)
O4 0.21(4) 0.055(10) 0.145(17) -0.012(10) 0.01(2) -0.017(16)
O2' 0.163(14) 0.155(14) 0.152(13) 0.010(9) 0.047(10) -0.002(10)
O3' 0.12(3) 0.11(4) 0.25(7) 0.10(4) -0.08(3) -0.07(3)
O4' 0.147(13) 0.123(13) 0.152(13) 0.009(9) 0.035(10) -0.009(9)
O5 0.067(4) 0.082(5) 0.083(4) -0.013(4) 0.032(4) -0.014(4)
O6 0.146(7) 0.164(8) 0.221(8) -0.068(7) 0.054(6) -0.024(6)
O7 0.113(7) 0.155(9) 0.171(9) -0.018(7) 0.048(7) -0.072(6)
O8 0.180(8) 0.194(8) 0.167(8) 0.026(7) -0.018(6) -0.037(7)
O9 0.099(6) 0.046(4) 0.093(5) -0.008(3) 0.047(4) -0.008(3)
O10 0.102(7) 0.103(7) 0.196(9) -0.057(6) 0.047(6) -0.027(5)
O11 0.294(14) 0.100(7) 0.126(7) -0.036(5) 0.131(9) -0.009(7)
O12 0.172(10) 0.121(8) 0.183(10) -0.047(7) -0.005(8) 0.071(7)
O13 0.072(5) 0.068(4) 0.063(4) 0.000(3) 0.022(3) 0.015(3)
C1 0.047(5) 0.065(6) 0.052(5) -0.003(4) 0.027(4) 0.002(4)
C2 0.059(6) 0.068(6) 0.056(5) 0.005(5) 0.022(4) 0.007(5)
C3 0.058(6) 0.063(6) 0.048(5) 0.005(4) 0.012(4) 0.001(5)
C4 0.050(6) 0.068(6) 0.069(6) -0.006(5) 0.036(5) -0.017(5)
C5 0.040(5) 0.067(6) 0.062(5) -0.001(4) 0.030(4) 0.010(4)
C6 0.055(6) 0.058(6) 0.048(5) -0.002(4) 0.026(4) 0.006(5)
C7 0.040(5) 0.076(6) 0.076(6) 0.006(5) 0.030(4) 0.011(4)
C8 0.032(5) 0.062(5) 0.058(5) 0.002(4) 0.020(4) 0.001(4)
C9 0.043(5) 0.064(6) 0.079(6) 0.019(5) 0.021(5) 0.014(5)
C10 0.039(5) 0.079(7) 0.088(7) 0.002(5) 0.021(5) -0.003(5)
C11 0.054(6) 0.080(7) 0.058(5) -0.005(5) 0.005(5) 0.008(5)
C12 0.052(5) 0.063(6) 0.055(5) 0.007(4) 0.015(4) 0.008(5)
C13 0.045(5) 0.047(5) 0.066(6) -0.002(4) 0.009(4) 0.002(4)
C14 0.054(6) 0.057(5) 0.060(5) 0.012(4) 0.016(4) 0.000(4)
C15 0.055(6) 0.071(6) 0.040(4) 0.002(4) 0.018(4) -0.006(5)
C16 0.063(6) 0.065(6) 0.042(5) -0.009(4) 0.017(4) 0.005(5)
C17 0.068(7) 0.065(6) 0.059(6) -0.004(5) 0.023(5) 0.007(5)
C18 0.058(6) 0.066(6) 0.080(6) -0.009(5) 0.036(5) 0.002(5)
C19 0.042(5) 0.071(6) 0.062(5) -0.004(5) 0.032(4) -0.008(5)
C20 0.055(6) 0.062(6) 0.055(5) 0.008(4) 0.031(5) -0.004(5)
C21 0.037(5) 0.087(7) 0.069(6) -0.006(5) 0.027(4) -0.012(5)
C22 0.038(5) 0.067(6) 0.063(5) -0.001(4) 0.013(4) -0.011(5)
C23 0.048(6) 0.080(7) 0.130(9) -0.005(7) 0.051(6) 0.005(5)
C24 0.039(5) 0.095(8) 0.140(9) 0.051(7) 0.052(6) 0.022(5)
C25 0.043(6) 0.101(8) 0.111(8) 0.054(7) 0.018(5) -0.003(6)
C26 0.049(5) 0.064(6) 0.051(5) 0.004(4) 0.010(4) -0.005(5)
C27 0.040(5) 0.051(5) 0.060(5) -0.002(4) 0.010(4) 0.000(4)
C28 0.073(7) 0.071(6) 0.050(5) 0.004(4) 0.011(5) -0.010(5)
N3 0.092(7) 0.090(7) 0.068(5) 0.013(5) 0.041(5) -0.013(5)
N4 0.050(6) 0.164(10) 0.080(6) 0.041(6) 0.029(5) 0.024(6)
N5 0.055(7) 0.058(7) 0.078(8) -0.009(6) 0.017(6) 0.007(6)
N6 0.058(7) 0.065(8) 0.076(8) 0.001(6) 0.021(6) -0.003(6)
C53 0.083(10) 0.080(10) 0.101(10) -0.017(8) 0.025(8) -0.004(8)
C54 0.090(10) 0.081(10) 0.130(11) 0.000(9) 0.036(8) 0.008(8)
C55 0.059(9) 0.094(10) 0.089(9) 0.033(8) 0.024(7) 0.022(8)
C56 0.037(7) 0.087(9) 0.092(9) 0.006(8) 0.034(7) 0.019(7)
C57 0.055(9) 0.105(10) 0.077(9) 0.014(8) 0.023(7) 0.019(8)
C58 0.060(9) 0.087(10) 0.083(9) -0.013(8) 0.036(7) 0.011(7)
C59 0.043(8) 0.062(8) 0.073(8) -0.010(7) 0.023(7) 0.004(6)
C60 0.080(10) 0.085(10) 0.091(10) -0.012(8) 0.018(8) -0.006(8)
C61 0.100(11) 0.084(10) 0.112(11) 0.000(9) 0.033(9) 0.002(8)
C62 0.096(11) 0.112(11) 0.109(11) 0.015(9) 0.038(8) 0.015(9)
C63 0.020(6) 0.063(8) 0.069(8) -0.009(7) 0.020(6) 0.012(6)
C64 0.015(6) 0.046(7) 0.062(8) 0.003(6) 0.019(6) 0.011(5)
N7 0.077(6) 0.060(5) 0.100(7) -0.009(5) 0.046(5) -0.001(4)
N8 0.125(8) 0.071(6) 0.099(8) -0.002(6) 0.040(6) 0.003(5)
C41 0.078(8) 0.104(9) 0.066(7) -0.002(6) 0.018(6) -0.021(7)
C42 0.069(8) 0.121(11) 0.068(7) 0.015(7) 0.012(6) -0.007(8)
C43 0.073(8) 0.105(9) 0.076(7) 0.010(7) 0.018(6) 0.004(7)
C44 0.049(6) 0.074(7) 0.062(6) 0.012(5) 0.024(5) 0.007(5)
C45 0.174(16) 0.078(9) 0.136(12) -0.006(8) 0.087(11) 0.011(9)
C46 0.122(14) 0.182(18) 0.088(10) -0.027(10) 0.025(9) -0.064(13)
C47 0.045(7) 0.120(10) 0.060(6) -0.002(7) 0.022(5) 0.001(7)
C48 0.119(13) 0.216(19) 0.054(7) -0.012(9) 0.026(8) -0.076(13)
C49 0.073(11) 0.25(2) 0.093(12) 0.063(14) 0.041(9) 0.043(14)
C50 0.082(12) 0.206(19) 0.085(10) 0.016(11) 0.032(9) 0.010(11)
C51 0.043(6) 0.098(8) 0.048(5) 0.014(5) 0.021(5) -0.002(6)
C52 0.068(7) 0.086(8) 0.063(6) 0.004(5) 0.041(5) -0.013(6)
C65 0.117(10) 0.074(8) 0.085(8) -0.017(7) 0.038(7) -0.002(7)
C66 0.111(10) 0.097(9) 0.084(8) 0.005(8) 0.043(7) 0.011(8)
C67 0.118(10) 0.108(11) 0.094(10) 0.032(8) 0.054(8) 0.011(8)
C68 0.091(8) 0.065(7) 0.081(7) 0.007(6) 0.051(6) 0.007(6)
C69 0.150(13) 0.062(8) 0.166(14) 0.030(8) 0.106(11) 0.013(8)
C70 0.109(10) 0.065(8) 0.124(10) -0.018(8) 0.060(8) -0.003(6)
C71 0.099(8) 0.057(7) 0.103(9) -0.006(6) 0.062(7) -0.003(6)
C72 0.135(12) 0.094(10) 0.136(13) -0.033(10) 0.062(10) -0.015(8)
C73 0.179(16) 0.122(13) 0.094(10) -0.028(10) 0.035(10) -0.043(11)
C74 0.158(13) 0.091(10) 0.092(10) -0.003(8) 0.033(9) -0.003(9)
C75 0.098(8) 0.047(6) 0.084(7) -0.001(5) 0.053(6) 0.002(5)
C76 0.058(6) 0.065(6) 0.092(8) 0.002(6) 0.048(6) 0.009(5)
O21 0.186(10) 0.076(6) 0.177(9) 0.019(6) 0.062(7) -0.006(6)
O22 0.143(9) 0.191(11) 0.131(7) -0.040(7) 0.047(6) 0.014(7)
O23 0.184(8) 0.193(9) 0.182(8) 0.062(7) 0.051(6) -0.006(7)
O24 0.193(11) 0.117(8) 0.165(9) -0.007(7) 0.015(7) 0.008(7)
O25 0.201(9) 0.202(9) 0.229(9) -0.023(7) 0.078(7) 0.008(7)
O26 0.221(9) 0.229(10) 0.217(9) 0.021(8) 0.061(7) -0.009(8)
O27 0.128(15) 0.21(2) 0.073(10) 0.042(11) 0.005(9) -0.021(14)
O28 0.24(3) 0.152(19) 0.148(17) -0.002(13) 0.140(18) -0.007(16)
O29 0.20(2) 0.082(12) 0.164(17) -0.002(11) 0.015(14) -0.053(12)
O30 0.080(12) 0.34(3) 0.092(12) -0.025(15) 0.030(9) -0.029(15)
O31 0.15(4) 0.32(6) 0.07(2) -0.10(3) -0.09(2) 0.13(4)
O32 0.036(16) 0.33(6) 0.22(4) -0.18(4) 0.06(2) 0.01(2)
N1 0.111(11) 0.132(11) 0.113(10) 0.021(8) 0.042(9) -0.013(9)
N2 0.091(9) 0.100(9) 0.091(9) 0.034(8) 0.051(7) 0.027(8)
C29 0.076(9) 0.086(9) 0.060(8) 0.010(7) 0.035(7) -0.032(7)
C30 0.085(9) 0.074(9) 0.055(8) -0.002(7) 0.053(7) 0.003(7)
C31 0.083(9) 0.079(9) 0.064(8) 0.010(7) 0.045(7) 0.013(7)
C32 0.071(9) 0.067(8) 0.047(7) 0.004(6) 0.036(7) -0.021(7)
C33 0.117(12) 0.122(12) 0.119(11) 0.008(9) 0.034(9) 0.013(9)
C34 0.172(16) 0.176(16) 0.164(15) 0.007(10) 0.053(10) -0.015(10)
C35 0.119(10) 0.073(9) 0.061(8) 0.005(7) 0.042(8) 0.000(8)
C36 0.192(18) 0.191(18) 0.171(17) 0.013(10) 0.057(10) -0.006(10)
C37 0.129(11) 0.091(10) 0.082(9) 0.002(8) 0.048(8) -0.005(9)
C38 0.123(12) 0.125(12) 0.097(11) 0.006(9) 0.054(9) 0.006(9)
C39 0.112(10) 0.087(10) 0.070(9) 0.012(8) 0.049(8) 0.015(8)
C40 0.066(9) 0.044(7) 0.039(7) 0.005(6) 0.041(7) 0.007(7)
O33 0.079(11) 0.067(10) 0.054(9) 0.002(8) 0.029(8) -0.010(9)
O35 0.129(14) 0.120(14) 0.110(13) -0.004(9) 0.047(10) -0.001(10)
O36 0.139(18) 0.142(18) 0.136(17) 0.000(10) 0.040(10) -0.004(10)

loop_
_atom_type_symbol
_atom_type_description
_atom_type_scat_dispersion_real
_atom_type_scat_dispersion_imag
_atom_type_scat_source
C C 0.0033 0.0016 'International Tables Vol C Tables 4.2.6.8 and 6.1.1.4'
H H 0.0000 0.0000 'International Tables Vol C Tables 4.2.6.8 and 6.1.1.4'
N N 0.0061 0.0033 'International Tables Vol C Tables 4.2.6.8 and 6.1.1.4'
O O 0.0106 0.0060 'International Tables Vol C Tables 4.2.6.8 and 6.1.1.4'
S S 0.1246 0.1234 'International Tables Vol C Tables 4.2.6.8 and 6.1.1.4'

loop_
_geom_angle_atom_site_label_1
_geom_angle_atom_site_label_2
_geom_angle_atom_site_label_3
_geom_angle
O3' S1 O2 140.7(19)
O3' S1 O4' 116(3)
O2 S1 O4' 48.1(12)
O3' S1 O2' 120(3)
O2 S1 O2' 58.3(16)
O4' S1 O2' 106(2)
O3' S1 O4 44(3)
O2 S1 O4 116.0(15)
O4' S1 O4 74.1(18)
O2' S1 O4 151.3(18)
O3' S1 O3 68(3)
O2 S1 O3 107.4(11)
O4' S1 O3 148.4(14)
O2' S1 O3 54.0(15)
O4 S1 O3 110.6(14)
O3' S1 C3 109.2(17)
O2 S1 C3 109.5(7)
O4' S1 C3 102.0(12)
O2' S1 C3 101.0(13)
O4 S1 C3 106.9(13)
O3 S1 C3 106.0(6)
O6 S2 O7 115.4(8)
O6 S2 O8 116.5(9)
O7 S2 O8 104.8(8)
O6 S2 C10 106.6(6)
O7 S2 C10 109.1(5)
O8 S2 C10 103.7(6)
O11 S3 O10 115.3(7)
O11 S3 O12 111.5(8)
O10 S3 O12 108.2(8)
O11 S3 C17 107.2(5)
O10 S3 C17 107.5(5)
O12 S3 C17 106.7(5)
O14' S4 O16 136.0(11)
O14' S4 O16' 113.2(8)
O16 S4 O16' 56.5(9)
O14' S4 O15 43.1(9)
O16 S4 O15 114.5(8)
O16' S4 O15 141.3(12)
O14' S4 O14 66.3(9)
O16 S4 O14 109.7(7)
O16' S4 O14 54.7(9)
O15 S4 O14 108.9(7)
O14' S4 O15' 112.5(8)
O16 S4 O15' 50.8(9)
O16' S4 O15' 106.9(8)
O15 S4 O15' 71.8(10)
O14 S4 O15' 152.9(11)
O14' S4 C24 110.4(8)
O16 S4 C24 113.2(8)
O16' S4 C24 109.5(9)
O15 S4 C24 108.2(8)
O14 S4 C24 101.5(8)
O15' S4 C24 103.9(8)
C6 O1 H1 109.5
C13 O5 H5 109.5
C20 O9 H9 109.5
C27 O13 H13 109.5
C6 C1 C2 116.7(8)
C6 C1 C28 123.8(8)
C2 C1 C28 119.5(8)
C1 C2 C3 123.1(8)
C1 C2 H2 118.5
C3 C2 H2 118.5
C4 C3 C2 117.6(8)
C4 C3 S1 121.3(7)
C2 C3 S1 121.0(7)
C3 C4 C5 123.5(8)
C3 C4 H4 118.3
C5 C4 H4 118.3
C4 C5 C6 116.1(8)
C4 C5 C7 121.0(8)
C6 C5 C7 122.9(8)
C1 C6 O1 119.3(8)
C1 C6 C5 123.0(8)
O1 C6 C5 117.7(7)
C8 C7 C5 113.7(7)
C8 C7 H7A 108.8
C5 C7 H7A 108.8
C8 C7 H7B 108.8
C5 C7 H7B 108.8
H7A C7 H7B 107.7
C9 C8 C13 117.7(8)
C9 C8 C7 120.9(7)
C13 C8 C7 121.3(8)
C8 C9 C10 121.0(8)
C8 C9 H9A 119.5
C10 C9 H9A 119.5
C11 C10 C9 119.6(9)
C11 C10 S2 118.9(8)
C9 C10 S2 121.5(7)
C10 C11 C12 121.5(9)
C10 C11 H11 119.3
C12 C11 H11 119.3
C11 C12 C13 116.5(8)
C11 C12 C14 120.9(8)
C13 C12 C14 122.7(8)
O5 C13 C8 120.1(8)
O5 C13 C12 116.2(8)
C8 C13 C12 123.7(8)
C12 C14 C15 110.9(7)
C12 C14 H14A 109.5
C15 C14 H14A 109.5
C12 C14 H14B 109.5
C15 C14 H14B 109.5
H14A C14 H14B 108.0
C20 C15 C16 118.3(8)
C20 C15 C14 123.1(8)
C16 C15 C14 118.6(8)
C17 C16 C15 120.0(8)
C17 C16 H16 120.0
C15 C16 H16 120.0
C18 C17 C16 121.6(8)
C18 C17 S3 119.6(7)
C16 C17 S3 118.8(7)
C17 C18 C19 120.9(9)
C17 C18 H18 119.6
C19 C18 H18 119.6
C20 C19 C18 116.6(8)
C20 C19 C21 123.9(8)
C18 C19 C21 119.4(8)
O9 C20 C15 120.8(8)
O9 C20 C19 116.9(8)
C15 C20 C19 122.3(8)
C19 C21 C22 111.6(7)
C19 C21 H21A 109.3
C22 C21 H21A 109.3
C19 C21 H21B 109.3
C22 C21 H21B 109.3
H21A C21 H21B 108.0
C23 C22 C27 116.9(8)
C23 C22 C21 120.9(8)
C27 C22 C21 122.1(8)
C22 C23 C24 122.3(8)
C22 C23 H23 118.9
C24 C23 H23 118.9
C25 C24 C23 118.1(8)
C25 C24 S4 122.1(8)
C23 C24 S4 119.9(7)
C24 C25 C26 123.3(9)
C24 C25 H25 118.4
C26 C25 H25 118.4
C25 C26 C27 118.0(9)
C25 C26 C28 122.1(8)
C27 C26 C28 119.7(8)
O13 C27 C26 119.3(8)
O13 C27 C22 119.2(8)
C26 C27 C22 121.5(8)
C26 C28 C1 111.3(7)
C26 C28 H28A 109.4
C1 C28 H28A 109.4
C26 C28 H28B 109.4
C1 C28 H28B 109.4
H28A C28 H28B 108.0
C41 N3 C52 117.2(10)
C50 N4 C51 124.3(14)
C50 N4 H4A 117.9
C51 N4 H4A 117.9
C64 N5 C53 121.6(16)
C63 N6 C62 117.5(18)
C63 N6 H6A 121.2
C62 N6 H6A 121.2
C54 C53 N5 117.4(19)
C54 C53 H53 121.3
N5 C53 H53 121.3
C53 C54 C55 121(2)
C53 C54 H54 119.5
C55 C54 H54 119.5
C54 C55 C56 122.4(19)
C54 C55 H55 118.8
C56 C55 H55 118.8
C55 C56 C64 113.9(17)
C55 C56 C57 131.4(19)
C64 C56 C57 114.6(16)
C58 C57 C56 124.1(19)
C58 C57 H57 118.0
C56 C57 H57 118.0
C57 C58 C59 123(2)
C57 C58 H58 118.6
C59 C58 H58 118.6
C58 C59 C63 121.7(18)
C58 C59 C60 129.7(19)
C63 C59 C60 108.6(16)
C61 C60 C59 126(2)
C61 C60 H60 117.2
C59 C60 H60 117.2
C60 C61 C62 122(3)
C60 C61 H61 119.1
C62 C61 H61 119.1
C61 C62 N6 120(2)
C61 C62 H62 120.0
N6 C62 H62 120.0
N6 C63 C59 126.5(17)
N6 C63 C64 117.5(15)
C59 C63 C64 116.0(15)
N5 C64 C56 123.2(15)
N5 C64 C63 115.9(14)
C56 C64 C63 120.8(15)
C65 N7 C76 122.1(9)
C75 N8 C74 119.1(10)
C75 N8 H8A 120.5
C74 N8 H8A 120.5
N3 C41 C42 121.1(11)
N3 C41 H41 119.5
C42 C41 H41 119.5
C41 C42 C43 121.8(11)
C41 C42 H42 119.1
C43 C42 H42 119.1
C44 C43 C42 118.9(11)
C44 C43 H43 120.5
C42 C43 H43 120.5
C43 C44 C52 118.2(10)
C43 C44 C45 123.4(11)
C52 C44 C45 118.4(10)
C46 C45 C44 117.7(12)
C46 C45 H45 121.1
C44 C45 H45 121.1
C47 C46 C45 122.1(14)
C47 C46 H46 118.9
C45 C46 H46 118.9
C46 C47 C51 122.5(12)
C46 C47 C48 122.4(15)
C51 C47 C48 114.9(13)
C49 C48 C47 118.5(15)
C49 C48 H48 120.8
C47 C48 H48 120.8
C50 C49 C48 121.7(17)
C50 C49 H49 119.1
C48 C49 H49 119.1
N4 C50 C49 119.1(19)
N4 C50 H50 120.5
C49 C50 H50 120.5
C47 C51 N4 121.5(10)
C47 C51 C52 120.9(10)
N4 C51 C52 117.5(11)
N3 C52 C44 122.7(10)
N3 C52 C51 119.2(10)
C44 C52 C51 118.2(10)
N7 C65 C66 121.9(11)
N7 C65 H65 119.0
C66 C65 H65 119.0
C67 C66 C65 119.7(12)
C67 C66 H66 120.2
C65 C66 H66 120.2
C66 C67 C68 122.0(11)
C66 C67 H67 119.0
C68 C67 H67 119.0
C67 C68 C76 117.3(10)
C67 C68 C69 128.1(12)
C76 C68 C69 114.6(11)
C70 C69 C68 122.8(11)
C70 C69 H69 118.6
C68 C69 H69 118.6
C69 C70 C71 119.7(11)
C69 C70 H70 120.1
C71 C70 H70 120.1
C75 C71 C70 120.4(12)
C75 C71 C72 117.9(11)
C70 C71 C72 121.7(12)
C73 C72 C71 120.6(12)
C73 C72 H72 119.7
C71 C72 H72 119.7
C74 C73 C72 118.1(14)
C74 C73 H73 120.9
C72 C73 H73 120.9
C73 C74 N8 123.0(13)
C73 C74 H74 118.5
N8 C74 H74 118.5
N8 C75 C71 121.2(11)
N8 C75 C76 118.0(9)
C71 C75 C76 120.7(10)
C75 C76 N7 121.3(9)
C75 C76 C68 121.7(9)
N7 C76 C68 117.0(10)
C39 N1 C38 114.0(14)
C29 N2 C40 125.0(10)
C29 N2 H2A 117.5
C40 N2 H2A 117.5
C30 C29 N2 112.6(12)
C30 C29 H29 123.7
N2 C29 H29 123.7
C31 C30 C29 128.2(17)
C31 C30 H30 115.9
C29 C30 H30 115.9
C30 C31 C32 113.9(17)
C30 C31 H31 123.1
C32 C31 H31 123.1
C31 C32 C40 125.8(15)
C31 C32 C33 105.6(16)
C40 C32 C33 128.6(16)
C32 C33 C34 113(2)
C32 C33 H33 123.7
C34 C33 H33 123.7
C35 C34 C33 121.8(18)
C35 C34 H34 119.1
C33 C34 H34 119.1
C39 C35 C34 121.7(11)
C39 C35 C36 112(2)
C34 C35 C36 126(2)
C37 C36 C35 121(3)
C37 C36 H36 119.4
C35 C36 H36 119.4
C38 C37 C36 123.0(19)
C38 C37 H37 118.5
C36 C37 H37 118.5
C37 C38 N1 118.6(12)
C37 C38 H38 120.7
N1 C38 H38 120.7
C35 C39 N1 130.8(15)
C35 C39 C40 118.9(12)
N1 C39 C40 110.0(16)
C32 C40 C39 115.9(13)
C32 C40 N2 114.4(13)
C39 C40 N2 129.6(15)

loop_
_geom_bond_atom_site_label_1
_geom_bond_atom_site_label_2
_geom_bond_distance
S1 O3' 1.32(4)
S1 O2 1.405(14)
S1 O4' 1.40(3)
S1 O2' 1.41(3)
S1 O4 1.43(3)
S1 O3 1.509(14)
S1 C3 1.761(9)
S2 O6 1.374(12)
S2 O7 1.405(10)
S2 O8 1.466(12)
S2 C10 1.764(10)
S3 O11 1.367(8)
S3 O10 1.389(9)
S3 O12 1.459(10)
S3 C17 1.777(9)
S4 O14' 1.396(8)
S4 O16 1.420(6)
S4 O16' 1.427(8)
S4 O15 1.433(7)
S4 O14 1.457(7)
S4 O15' 1.464(9)
S4 C24 1.728(8)
O1 C6 1.393(10)
O1 H1 0.8200
O5 C13 1.358(10)
O5 H5 0.8200
O9 C20 1.383(10)
O9 H9 0.8200
O13 C27 1.351(9)
O13 H13 0.8200
C1 C6 1.377(11)
C1 C2 1.383(12)
C1 C28 1.512(12)
C2 C3 1.387(12)
C2 H2 0.9300
C3 C4 1.372(12)
C4 C5 1.375(12)
C4 H4 0.9300
C5 C6 1.422(11)
C5 C7 1.515(11)
C7 C8 1.491(11)
C7 H7A 0.9700
C7 H7B 0.9700
C8 C9 1.374(12)
C8 C13 1.378(11)
C9 C10 1.423(12)
C9 H9A 0.9300
C10 C11 1.378(13)
C11 C12 1.391(12)
C11 H11 0.9300
C12 C13 1.422(11)
C12 C14 1.492(11)
C14 C15 1.522(11)
C14 H14A 0.9700
C14 H14B 0.9700
C15 C20 1.392(12)
C15 C16 1.400(11)
C16 C17 1.378(12)
C16 H16 0.9300
C17 C18 1.365(12)
C18 C19 1.413(12)
C18 H18 0.9300
C19 C20 1.412(12)
C19 C21 1.506(11)
C21 C22 1.508(12)
C21 H21A 0.9700
C21 H21B 0.9700
C22 C23 1.385(13)
C22 C27 1.427(11)
C23 C24 1.397(13)
C23 H23 0.9300
C24 C25 1.370(14)
C25 C26 1.372(13)
C25 H25 0.9300
C26 C27 1.392(11)
C26 C28 1.512(12)
C28 H28A 0.9700
C28 H28B 0.9700
N3 C41 1.345(13)
N3 C52 1.370(12)
N4 C50 1.266(16)
N4 C51 1.348(13)
N4 H4A 0.8600
N5 C64 1.329(19)
N5 C53 1.37(2)
N6 C63 1.258(19)
N6 C62 1.41(3)
N6 H6A 0.8600
C53 C54 1.369(10)
C53 H53 0.9300
C54 C55 1.372(10)
C54 H54 0.9300
C55 C56 1.386(10)
C55 H55 0.9300
C56 C64 1.41(2)
C56 C57 1.46(3)
C57 C58 1.30(3)
C57 H57 0.9300
C58 C59 1.30(2)
C58 H58 0.9300
C59 C63 1.45(2)
C59 C60 1.52(3)
C60 C61 1.16(3)
C60 H60 0.9300
C61 C62 1.39(3)
C61 H61 0.9300
C62 H62 0.9300
C63 C64 1.47(2)
N7 C65 1.319(13)
N7 C76 1.402(12)
N8 C75 1.350(12)
N8 C74 1.356(14)
N8 H8A 0.8600
C41 C42 1.351(15)
C41 H41 0.9300
C42 C43 1.367(15)
C42 H42 0.9300
C43 C44 1.353(13)
C43 H43 0.9300
C44 C52 1.387(13)
C44 C45 1.452(16)
C45 C46 1.437(19)
C45 H45 0.9300
C46 C47 1.28(2)
C46 H46 0.9300
C47 C51 1.340(15)
C47 C48 1.425(18)
C48 C49 1.40(2)
C48 H48 0.9300
C49 C50 1.30(2)
C49 H49 0.9300
C50 H50 0.9300
C51 C52 1.455(14)
C65 C66 1.349(15)
C65 H65 0.9300
C66 C67 1.343(16)
C66 H66 0.9300
C67 C68 1.406(16)
C67 H67 0.9300
C68 C76 1.430(14)
C68 C69 1.435(16)
C69 C70 1.375(17)
C69 H69 0.9300
C70 C71 1.389(15)
C70 H70 0.9300
C71 C75 1.364(13)
C71 C72 1.411(17)
C72 C73 1.363(19)
C72 H72 0.9300
C73 C74 1.342(18)
C73 H73 0.9300
C74 H74 0.9300
C75 C76 1.392(14)
N1 C39 1.378(10)
N1 C38 1.398(10)
N2 C29 1.379(10)
N2 C40 1.390(10)
N2 H2A 0.8600
C29 C30 1.359(10)
C29 H29 0.9300
C30 C31 1.349(10)
C30 H30 0.9300
C31 C32 1.355(10)
C31 H31 0.9300
C32 C40 1.359(10)
C32 C33 1.376(10)
C33 C34 1.381(7)
C33 H33 0.9300
C34 C35 1.380(7)
C34 H34 0.9300
C35 C39 1.363(10)
C35 C36 1.392(10)
C36 C37 1.378(10)
C36 H36 0.9300
C37 C38 1.375(10)
C37 H37 0.9300
C38 H38 0.9300
C39 C40 1.380(10)

loop_
_geom_torsion_atom_site_label_1
_geom_torsion_atom_site_label_2
_geom_torsion_atom_site_label_3
_geom_torsion_atom_site_label_4
_geom_torsion
C6 C1 C2 C3 2.6(12)
C28 C1 C2 C3 -177.3(8)
C1 C2 C3 C4 -1.6(12)
C1 C2 C3 S1 179.1(6)
O3' S1 C3 C4 2(3)
O2 S1 C3 C4 175.1(12)
O4' S1 C3 C4 125.5(17)
O2' S1 C3 C4 -125(2)
O4 S1 C3 C4 48.7(15)
O3 S1 C3 C4 -69.3(12)
O3' S1 C3 C2 -178(3)
O2 S1 C3 C2 -5.6(13)
O4' S1 C3 C2 -55.1(17)
O2' S1 C3 C2 55(2)
O4 S1 C3 C2 -132.0(15)
O3 S1 C3 C2 110.0(12)
C2 C3 C4 C5 1.4(12)
S1 C3 C4 C5 -179.3(6)
C3 C4 C5 C6 -2.2(11)
C3 C4 C5 C7 176.1(7)
C2 C1 C6 O1 176.9(7)
C28 C1 C6 O1 -3.2(11)
C2 C1 C6 C5 -3.6(11)
C28 C1 C6 C5 176.3(7)
C4 C5 C6 C1 3.4(11)
C7 C5 C6 C1 -174.9(7)
C4 C5 C6 O1 -177.1(7)
C7 C5 C6 O1 4.6(11)
C4 C5 C7 C8 -78.7(10)
C6 C5 C7 C8 99.6(9)
C5 C7 C8 C9 102.7(9)
C5 C7 C8 C13 -76.9(11)
C13 C8 C9 C10 -0.5(12)
C7 C8 C9 C10 179.9(8)
C8 C9 C10 C11 0.8(13)
C8 C9 C10 S2 -177.8(7)
O6 S2 C10 C11 60.7(11)
O7 S2 C10 C11 -174.0(9)
O8 S2 C10 C11 -62.8(10)
O6 S2 C10 C9 -120.7(9)
O7 S2 C10 C9 4.5(10)
O8 S2 C10 C9 115.8(10)
C9 C10 C11 C12 0.8(14)
S2 C10 C11 C12 179.4(7)
C10 C11 C12 C13 -2.5(13)
C10 C11 C12 C14 176.4(8)
C9 C8 C13 O5 179.9(7)
C7 C8 C13 O5 -0.5(12)
C9 C8 C13 C12 -1.4(12)
C7 C8 C13 C12 178.3(7)
C11 C12 C13 O5 -178.4(7)
C14 C12 C13 O5 2.8(12)
C11 C12 C13 C8 2.8(12)
C14 C12 C13 C8 -176.0(8)
C11 C12 C14 C15 -102.8(9)
C13 C12 C14 C15 76.0(10)
C12 C14 C15 C20 -103.5(9)
C12 C14 C15 C16 77.3(9)
C20 C15 C16 C17 1.1(12)
C14 C15 C16 C17 -179.6(7)
C15 C16 C17 C18 1.1(13)
C15 C16 C17 S3 -177.9(6)
O11 S3 C17 C18 -100.5(9)
O10 S3 C17 C18 135.0(9)
O12 S3 C17 C18 19.1(10)
O11 S3 C17 C16 78.6(9)
O10 S3 C17 C16 -45.9(9)
O12 S3 C17 C16 -161.8(9)
C16 C17 C18 C19 0.6(14)
S3 C17 C18 C19 179.6(6)
C17 C18 C19 C20 -4.4(12)
C17 C18 C19 C21 178.2(8)
C16 C15 C20 O9 178.2(7)
C14 C15 C20 O9 -1.0(11)
C16 C15 C20 C19 -5.2(11)
C14 C15 C20 C19 175.5(7)
C18 C19 C20 O9 -176.5(7)
C21 C19 C20 O9 0.8(11)
C18 C19 C20 C15 6.8(11)
C21 C19 C20 C15 -175.9(7)
C20 C19 C21 C22 101.1(9)
C18 C19 C21 C22 -81.6(9)
C19 C21 C22 C23 99.3(10)
C19 C21 C22 C27 -77.1(10)
C27 C22 C23 C24 -0.4(14)
C21 C22 C23 C24 -177.0(9)
C22 C23 C24 C25 -1.2(16)
C22 C23 C24 S4 178.1(8)
O14' S4 C24 C25 -142.0(13)
O16 S4 C24 C25 44.2(14)
O16' S4 C24 C25 -16.8(15)
O15 S4 C24 C25 172.2(13)
O14 S4 C24 C25 -73.2(13)
O15' S4 C24 C25 97.1(14)
O14' S4 C24 C23 38.7(14)
O16 S4 C24 C23 -135.1(13)
O16' S4 C24 C23 163.9(13)
O15 S4 C24 C23 -7.1(13)
O14 S4 C24 C23 107.5(13)
O15' S4 C24 C23 -82.2(13)
C23 C24 C25 C26 1.9(16)
S4 C24 C25 C26 -177.4(8)
C24 C25 C26 C27 -0.9(15)
C24 C25 C26 C28 173.2(9)
C25 C26 C27 O13 -179.4(8)
C28 C26 C27 O13 6.3(12)
C25 C26 C27 C22 -0.9(13)
C28 C26 C27 C22 -175.1(7)
C23 C22 C27 O13 -179.9(8)
C21 C22 C27 O13 -3.5(12)
C23 C22 C27 C26 1.5(12)
C21 C22 C27 C26 178.0(8)
C25 C26 C28 C1 -96.5(10)
C27 C26 C28 C1 77.5(10)
C6 C1 C28 C26 -102.9(9)
C2 C1 C28 C26 77.0(9)
C64 N5 C53 C54 -5(3)
N5 C53 C54 C55 7(3)
C53 C54 C55 C56 -4(3)
C54 C55 C56 C64 -2(3)
C54 C55 C56 C57 -177.5(19)
C55 C56 C57 C58 -180.0(19)
C64 C56 C57 C58 4(2)
C56 C57 C58 C59 -5(3)
C57 C58 C59 C63 3(3)
C57 C58 C59 C60 -179.1(18)
C58 C59 C60 C61 -176(2)
C63 C59 C60 C61 1(3)
C59 C60 C61 C62 -4(4)
C60 C61 C62 N6 4(4)
C63 N6 C62 C61 -1(3)
C62 N6 C63 C59 -1(2)
C62 N6 C63 C64 178.9(15)
C58 C59 C63 N6 179.1(16)
C60 C59 C63 N6 1(2)
C58 C59 C63 C64 -1(2)
C60 C59 C63 C64 -178.9(13)
C53 N5 C64 C56 -1(2)
C53 N5 C64 C63 -178.7(15)
C55 C56 C64 N5 4(2)
C57 C56 C64 N5 -179.3(14)
C55 C56 C64 C63 -178.3(13)
C57 C56 C64 C63 -1.8(19)
N6 C63 C64 N5 -2.0(18)
C59 C63 C64 N5 177.9(12)
N6 C63 C64 C56 -179.7(13)
C59 C63 C64 C56 0.2(18)
C52 N3 C41 C42 2.1(14)
N3 C41 C42 C43 -2.4(16)
C41 C42 C43 C44 1.3(16)
C42 C43 C44 C52 0.0(14)
C42 C43 C44 C45 178.9(10)
C43 C44 C45 C46 -179.8(11)
C52 C44 C45 C46 -0.9(15)
C44 C45 C46 C47 3(2)
C45 C46 C47 C51 -4(2)
C45 C46 C47 C48 -178.5(11)
C46 C47 C48 C49 178.9(13)
C51 C47 C48 C49 4.2(16)
C47 C48 C49 C50 -3(2)
C51 N4 C50 C49 2(2)
C48 C49 C50 N4 0(2)
C46 C47 C51 N4 -177.6(11)
C48 C47 C51 N4 -3.0(13)
C46 C47 C51 C52 3.9(16)
C48 C47 C51 C52 178.6(8)
C50 N4 C51 C47 -0.1(15)
C50 N4 C51 C52 178.4(10)
C41 N3 C52 C44 -0.8(12)
C41 N3 C52 C51 179.3(8)
C43 C44 C52 N3 -0.3(13)
C45 C44 C52 N3 -179.2(9)
C43 C44 C52 C51 179.6(8)
C45 C44 C52 C51 0.7(12)
C47 C51 C52 N3 177.8(8)
N4 C51 C52 N3 -0.7(11)
C47 C51 C52 C44 -2.1(12)
N4 C51 C52 C44 179.4(7)
C76 N7 C65 C66 1.4(16)
N7 C65 C66 C67 0.3(18)
C65 C66 C67 C68 -0.8(18)
C66 C67 C68 C76 -0.3(16)
C66 C67 C68 C69 -178.4(11)
C67 C68 C69 C70 -179.7(11)
C76 C68 C69 C70 2.1(15)
C68 C69 C70 C71 -0.2(18)
C69 C70 C71 C75 -1.1(16)
C69 C70 C71 C72 178.4(11)
C75 C71 C72 C73 -0.4(19)
C70 C71 C72 C73 -179.9(13)
C71 C72 C73 C74 1(2)
C72 C73 C74 N8 0(2)
C75 N8 C74 C73 -1(2)
C74 N8 C75 C71 1.7(16)
C74 N8 C75 C76 179.9(10)
C70 C71 C75 N8 178.5(10)
C72 C71 C75 N8 -1.0(15)
C70 C71 C75 C76 0.3(15)
C72 C71 C75 C76 -179.2(10)
N8 C75 C76 N7 0.4(13)
C71 C75 C76 N7 178.6(9)
N8 C75 C76 C68 -176.5(9)
C71 C75 C76 C68 1.8(14)
C65 N7 C76 C75 -179.4(9)
C65 N7 C76 C68 -2.4(13)
C67 C68 C76 C75 178.8(9)
C69 C68 C76 C75 -2.9(13)
C67 C68 C76 N7 1.8(12)
C69 C68 C76 N7 -179.8(8)
C40 N2 C29 C30 -3.7(12)
N2 C29 C30 C31 2(2)
C29 C30 C31 C32 2(2)
C30 C31 C32 C40 -4(2)
C30 C31 C32 C33 175.8(16)
C31 C32 C33 C34 178(2)
C40 C32 C33 C34 -3(3)
C32 C33 C34 C35 3(4)
C33 C34 C35 C39 -6(4)
C33 C34 C35 C36 174(3)
C39 C35 C36 C37 -6(4)
C34 C35 C36 C37 174(3)
C35 C36 C37 C38 5(5)
C36 C37 C38 N1 0(4)
C39 N1 C38 C37 -5(3)
C34 C35 C39 N1 -179(2)
C36 C35 C39 N1 0(3)
C34 C35 C39 C40 9(3)
C36 C35 C39 C40 -172(2)
C38 N1 C39 C35 5(3)
C38 N1 C39 C40 177.4(17)
C31 C32 C40 C39 -175.5(16)
C33 C32 C40 C39 5(3)
C31 C32 C40 N2 2(2)
C33 C32 C40 N2 -177.6(17)
C35 C39 C40 C32 -8(2)
N1 C39 C40 C32 178.4(15)
C35 C39 C40 N2 175.4(15)
N1 C39 C40 N2 2(2)
C29 N2 C40 C32 2.3(15)
C29 N2 C40 C39 179.0(14)
